data_7021138
loop_
_publ_author_name
'Schulte To Brinke, Christian'
'Pape, Tania'
'Hahn, F. Ekkehardt'

_publ_section_title
;
 Synthesis of polynuclear Ag(i) and Au(i) complexes from macrocyclic
 tetraimidazolium salts.
;
_journal_issue 20
_journal_name_full 'Dalton transactions (Cambridge, England : 2003)'
_journal_page_first 7330
_journal_page_last 7337
_journal_paper_doi 10.1039/c2dt32905k
_journal_volume 42
_journal_year 2013
_chemical_formula_sum 'C34 H34 Au2 F12 N10 P2'
_chemical_formula_weight 1266.58
_chemical_name_systematic
;
?
;
_space_group_IT_number 61
_symmetry_cell_setting orthorhombic
_symmetry_space_group_name_Hall '-P 2ac 2ab'
_symmetry_space_group_name_H-M 'P b c a'
_atom_sites_solution_hydrogens geom
_atom_sites_solution_primary direct
_atom_sites_solution_secondary difmap
_audit_creation_method SHELXL-97
_cell_angle_alpha 90.00
_cell_angle_beta 90.00
_cell_angle_gamma 90.00
_cell_formula_units_Z 8
_cell_length_a 13.2635(5)
_cell_length_b 21.8591(8)
_cell_length_c 26.3883(9)
_cell_measurement_reflns_used 900
_cell_measurement_temperature 153(2)
_cell_measurement_theta_max 22.5
_cell_measurement_theta_min 1
_cell_volume 7650.7(5)
_computing_cell_refinement 'APEX2(Bruker AXS, 2007)'
_computing_data_collection 'APEX2(Bruker AXS, 2007)'
_computing_data_reduction 'SAINT,SADABS (Bruker AXS, 2007 )'
_computing_molecular_graphics
;
ORTEP3,L.J. Farrugia, J. Appl. Cryst. (1997) 30, 565
;
_computing_structure_refinement
;
SHELXL-97, G. M. Sheldrick, Acta Cryst. (2008) A64, 112-122
;
_computing_structure_solution
;
SHELXS-97 , G. M. Sheldrick, Acta Cryst. (2008) A64, 112-122
;
_diffrn_ambient_temperature 153(2)
_diffrn_detector_area_resol_mean 80
_diffrn_measured_fraction_theta_full 0.993
_diffrn_measured_fraction_theta_max 0.993
_diffrn_measurement_device_type 'CCD area detector'
_diffrn_measurement_method 'Omega and Phi scans'
_diffrn_radiation_monochromator graphite
_diffrn_radiation_source 'rotating anode'
_diffrn_radiation_type MoK\a
_diffrn_radiation_wavelength 0.71073
_diffrn_reflns_av_R_equivalents 0.0626
_diffrn_reflns_av_sigmaI/netI 0.0478
_diffrn_reflns_limit_h_max 18
_diffrn_reflns_limit_h_min -18
_diffrn_reflns_limit_k_max 30
_diffrn_reflns_limit_k_min -30
_diffrn_reflns_limit_l_max 33
_diffrn_reflns_limit_l_min -36
_diffrn_reflns_number 61109
_diffrn_reflns_theta_full 30.00
_diffrn_reflns_theta_max 30.00
_diffrn_reflns_theta_min 1.54
_exptl_absorpt_coefficient_mu 7.847
_exptl_absorpt_correction_T_max 0.7987
_exptl_absorpt_correction_T_min 0.5725
_exptl_absorpt_correction_type multi-scan
_exptl_absorpt_process_details
;
Corrections were done with the SADABS program, utilizing the none merged
raw data obtained from the integration process. Integration and final cell
refinement were done with SAINT.
SADABS reports ratio of Tmin/Tmax = 0.765594
;
_exptl_crystal_colour colourless
_exptl_crystal_density_diffrn 2.199
_exptl_crystal_density_method 'not measured'
_exptl_crystal_description 'transparent prism'
_exptl_crystal_F_000 4832
_exptl_crystal_size_max 0.08
_exptl_crystal_size_mid 0.06
_exptl_crystal_size_min 0.03
_refine_diff_density_max 3.155
_refine_diff_density_min -0.786
_refine_diff_density_rms 0.183
_refine_ls_extinction_method none
_refine_ls_goodness_of_fit_ref 1.025
_refine_ls_hydrogen_treatment noref
_refine_ls_matrix_type full
_refine_ls_number_parameters 543
_refine_ls_number_reflns 11076
_refine_ls_number_restraints 0
_refine_ls_restrained_S_all 1.025
_refine_ls_R_factor_all 0.0705
_refine_ls_R_factor_gt 0.0378
_refine_ls_shift/su_max 0.001
_refine_ls_shift/su_mean 0.000
_refine_ls_structure_factor_coef Fsqd
_refine_ls_weighting_details 'calc w=1/[\s^2^(Fo^2^)+(0.0397P)^2^+6.4426P] where P=(Fo^2^+2Fc^2^)/3'
_refine_ls_weighting_scheme calc
_refine_ls_wR_factor_gt 0.0770
_refine_ls_wR_factor_ref 0.0888
_reflns_number_gt 7598
_reflns_number_total 11076
_reflns_threshold_expression >2sigma(I)
_cod_data_source_file c2dt32905k.txt
_cod_data_source_block sad4
_cod_original_sg_symbol_H-M Pbca
_cod_database_code 7021138

loop_
_symmetry_equiv_pos_as_xyz
'x, y, z'
'-x+1/2, -y, z+1/2'
'-x, y+1/2, -z+1/2'
'x+1/2, -y+1/2, -z'
'-x, -y, -z'
'x-1/2, y, -z-1/2'
'x, -y-1/2, z-1/2'
'-x-1/2, y-1/2, z'

loop_
_atom_site_label
_atom_site_type_symbol
_atom_site_fract_x
_atom_site_fract_y
_atom_site_fract_z
_atom_site_U_iso_or_equiv
_atom_site_adp_type
_atom_site_occupancy
_atom_site_symmetry_multiplicity
_atom_site_calc_flag
_atom_site_refinement_flags
Au1 Au 0.126842(15) 0.988773(8) 0.489632(8) 0.02100(5) Uani 1 1 d .
Au2 Au 0.147583(15) 0.990380(8) 0.373628(8) 0.02235(6) Uani 1 1 d .
C1 C 0.1162(4) 0.8972(2) 0.49823(19) 0.0203(11) Uani 1 1 d .
C2 C 0.1512(4) 0.8075(2) 0.5346(2) 0.0263(12) Uani 1 1 d .
H2 H 0.1792 0.7780 0.5571 0.032 Uiso 1 1 calc R
C3 C 0.0908(4) 0.7956(2) 0.49551(19) 0.0241(11) Uani 1 1 d .
H3 H 0.0668 0.7566 0.4852 0.029 Uiso 1 1 calc R
C4 C 0.0145(4) 0.8604(2) 0.42591(19) 0.0230(11) Uani 1 1 d .
H4A H -0.0157 0.9018 0.4257 0.028 Uiso 1 1 calc R
H4B H -0.0410 0.8302 0.4241 0.028 Uiso 1 1 calc R
C5 C 0.1314(4) 0.9005(2) 0.3609(2) 0.0244(11) Uani 1 1 d .
C6 C 0.0947(4) 0.7996(2) 0.3558(2) 0.0271(12) Uani 1 1 d .
H6 H 0.0668 0.7607 0.3634 0.033 Uiso 1 1 calc R
C7 C 0.1571(4) 0.8131(2) 0.3176(2) 0.0284(12) Uani 1 1 d .
H7 H 0.1816 0.7855 0.2927 0.034 Uiso 1 1 calc R
C8 C 0.2460(4) 0.9088(2) 0.2859(2) 0.0275(12) Uani 1 1 d .
H8A H 0.2788 0.8794 0.2626 0.033 Uiso 1 1 calc R
H8B H 0.2997 0.9293 0.3056 0.033 Uiso 1 1 calc R
C9 C 0.1902(4) 0.9561(2) 0.2551(2) 0.0271(12) Uani 1 1 d .
C10 C 0.1141(5) 0.9346(3) 0.2221(2) 0.0352(14) Uani 1 1 d .
H10 H 0.1008 0.8920 0.2205 0.042 Uiso 1 1 calc R
C11 C 0.0584(5) 0.9737(3) 0.1920(2) 0.0379(14) Uani 1 1 d .
H11 H 0.0068 0.9582 0.1706 0.045 Uiso 1 1 calc R
C12 C 0.0785(5) 1.0353(3) 0.1932(2) 0.0402(15) Uani 1 1 d .
H12 H 0.0401 1.0624 0.1728 0.048 Uiso 1 1 calc R
C13 C 0.1540(5) 1.0583(3) 0.2239(2) 0.0352(14) Uani 1 1 d .
H13 H 0.1687 1.1008 0.2235 0.042 Uiso 1 1 calc R
C14 C 0.2085(4) 1.0197(2) 0.2554(2) 0.0290(12) Uani 1 1 d .
C15 C 0.2890(4) 1.0497(2) 0.2886(2) 0.0282(12) Uani 1 1 d .
H15A H 0.3250 1.0177 0.3080 0.034 Uiso 1 1 calc R
H15B H 0.3387 1.0707 0.2667 0.034 Uiso 1 1 calc R
C16 C 0.1850(4) 1.0792(2) 0.3633(2) 0.0243(11) Uani 1 1 d .
C17 C 0.2552(5) 1.1573(2) 0.3214(2) 0.0319(14) Uani 1 1 d .
H17 H 0.2928 1.1792 0.2967 0.038 Uiso 1 1 calc R
C18 C 0.2028(4) 1.1816(2) 0.3597(2) 0.0287(12) Uani 1 1 d .
H18 H 0.1973 1.2237 0.3681 0.034 Uiso 1 1 calc R
C19 C 0.0967(4) 1.1368(2) 0.43015(18) 0.0218(11) Uani 1 1 d .
H19A H 0.0443 1.1046 0.4294 0.026 Uiso 1 1 calc R
H19B H 0.0624 1.1770 0.4308 0.026 Uiso 1 1 calc R
C20 C 0.1741(4) 1.0760(2) 0.4992(2) 0.0248(12) Uani 1 1 d .
C21 C 0.2145(4) 1.1755(2) 0.4976(2) 0.0266(12) Uani 1 1 d .
H21 H 0.2158 1.2175 0.4883 0.032 Uiso 1 1 calc R
C22 C 0.2680(4) 1.1492(2) 0.5348(2) 0.0265(12) Uani 1 1 d .
H22 H 0.3147 1.1689 0.5567 0.032 Uiso 1 1 calc R
C23 C 0.2873(4) 1.0410(2) 0.5693(2) 0.0305(13) Uani 1 1 d .
H23A H 0.3408 1.0604 0.5900 0.037 Uiso 1 1 calc R
H23B H 0.3192 1.0089 0.5483 0.037 Uiso 1 1 calc R
C24 C 0.2122(4) 1.0120(2) 0.6038(2) 0.0257(11) Uani 1 1 d .
C25 C 0.1642(4) 1.0503(2) 0.6391(2) 0.0288(12) Uani 1 1 d .
H25 H 0.1808 1.0925 0.6396 0.035 Uiso 1 1 calc R
C26 C 0.0942(4) 1.0285(3) 0.6730(2) 0.0333(13) Uani 1 1 d .
H26 H 0.0619 1.0558 0.6958 0.040 Uiso 1 1 calc R
C27 C 0.0709(4) 0.9670(3) 0.6737(2) 0.0319(13) Uani 1 1 d .
H27 H 0.0228 0.9516 0.6972 0.038 Uiso 1 1 calc R
C28 C 0.1184(4) 0.9275(3) 0.6396(2) 0.0308(13) Uani 1 1 d .
H28 H 0.1028 0.8851 0.6405 0.037 Uiso 1 1 calc R
C29 C 0.1886(4) 0.9490(2) 0.6043(2) 0.0239(11) Uani 1 1 d .
C30 C 0.2385(4) 0.9020(2) 0.5705(2) 0.0272(12) Uani 1 1 d .
H30A H 0.2900 0.9226 0.5494 0.033 Uiso 1 1 calc R
H30B H 0.2734 0.8715 0.5919 0.033 Uiso 1 1 calc R
N1 N 0.1662(3) 0.86982(18) 0.53683(16) 0.0229(9) Uani 1 1 d .
N2 N 0.0696(3) 0.85164(17) 0.47260(16) 0.0207(9) Uani 1 1 d .
N3 N 0.0789(3) 0.85352(18) 0.38197(16) 0.0223(9) Uani 1 1 d .
N4 N 0.1796(3) 0.87493(18) 0.32098(17) 0.0240(9) Uani 1 1 d .
N5 N 0.2448(3) 1.09433(18) 0.32422(17) 0.0254(10) Uani 1 1 d .
N6 N 0.1577(3) 1.13247(18) 0.38515(16) 0.0227(9) Uani 1 1 d .
N7 N 0.1572(3) 1.13002(18) 0.47552(16) 0.0215(9) Uani 1 1 d .
N8 N 0.2424(3) 1.08814(18) 0.53524(17) 0.0244(10) Uani 1 1 d .
P1 P 0.70202(12) 0.24170(7) 0.83075(6) 0.0312(3) Uani 1 1 d .
F1 F 0.6227(3) 0.1901(2) 0.81615(18) 0.0660(13) Uani 1 1 d .
F2 F 0.7830(3) 0.29071(19) 0.84612(16) 0.0667(13) Uani 1 1 d .
F3 F 0.6195(3) 0.2918(2) 0.82470(19) 0.0742(14) Uani 1 1 d .
F4 F 0.7334(4) 0.2481(2) 0.77381(16) 0.0851(17) Uani 1 1 d .
F5 F 0.6701(3) 0.2346(2) 0.88849(16) 0.0724(14) Uani 1 1 d .
F6 F 0.7849(3) 0.19015(19) 0.8383(2) 0.0856(17) Uani 1 1 d .
P2 P 0.09482(12) 0.14911(7) 0.93565(6) 0.0328(4) Uani 1 1 d .
F7 F 0.0952(4) 0.1755(2) 0.99132(17) 0.0782(15) Uani 1 1 d .
F8 F 0.1575(4) 0.0925(2) 0.9535(2) 0.0858(16) Uani 1 1 d .
F9 F 0.1969(4) 0.1838(2) 0.92555(19) 0.0819(16) Uani 1 1 d .
F10 F 0.0337(4) 0.2075(2) 0.91826(19) 0.0904(18) Uani 1 1 d .
F11 F 0.0952(4) 0.1242(2) 0.88026(18) 0.0857(16) Uani 1 1 d .
F12 F -0.0058(3) 0.1141(2) 0.9455(2) 0.0951(19) Uani 1 1 d .
N41 N 0.4587(5) 0.3385(3) 0.7402(3) 0.0655(19) Uani 1 1 d .
C41 C 0.4837(5) 0.2924(3) 0.7261(3) 0.0435(16) Uani 1 1 d .
C42 C 0.5126(6) 0.2321(3) 0.7078(3) 0.0533(19) Uani 1 1 d .
H42A H 0.4980 0.2014 0.7340 0.080 Uiso 1 1 calc R
H42B H 0.5849 0.2317 0.7001 0.080 Uiso 1 1 calc R
H42C H 0.4743 0.2224 0.6771 0.080 Uiso 1 1 calc R
N51 N 0.9296(6) 0.1594(3) 0.0862(3) 0.080(2) Uani 1 1 d .
C51 C 0.9311(6) 0.1096(3) 0.0751(3) 0.0503(18) Uani 1 1 d .
C52 C 0.9344(7) 0.0453(4) 0.0610(3) 0.066(2) Uani 1 1 d .
H52A H 0.9441 0.0418 0.0243 0.099 Uiso 1 1 calc R
H52B H 0.8708 0.0256 0.0705 0.099 Uiso 1 1 calc R
H52C H 0.9904 0.0252 0.0785 0.099 Uiso 1 1 calc R

loop_
_atom_site_aniso_label
_atom_site_aniso_U_11
_atom_site_aniso_U_22
_atom_site_aniso_U_33
_atom_site_aniso_U_23
_atom_site_aniso_U_13
_atom_site_aniso_U_12
Au1 0.02500(10) 0.01508(9) 0.02293(11) 0.00187(8) -0.00377(8) -0.00077(7)
Au2 0.02807(11) 0.01568(9) 0.02330(11) -0.00110(8) 0.00389(8) -0.00171(7)
C1 0.022(3) 0.018(2) 0.020(3) 0.0024(18) -0.002(2) -0.0006(19)
C2 0.037(3) 0.018(2) 0.024(3) 0.002(2) 0.001(3) 0.005(2)
C3 0.033(3) 0.018(2) 0.021(3) 0.0021(19) 0.001(2) 0.001(2)
C4 0.023(3) 0.020(2) 0.027(3) 0.002(2) -0.005(2) -0.0036(19)
C5 0.029(3) 0.019(2) 0.025(3) 0.001(2) 0.000(2) 0.0014(19)
C6 0.036(3) 0.017(2) 0.028(3) 0.000(2) -0.005(3) -0.001(2)
C7 0.036(3) 0.019(3) 0.030(3) -0.004(2) -0.003(3) 0.003(2)
C8 0.032(3) 0.024(3) 0.027(3) -0.002(2) 0.009(2) 0.000(2)
C9 0.029(3) 0.027(3) 0.026(3) -0.004(2) 0.010(2) 0.000(2)
C10 0.049(4) 0.029(3) 0.027(3) -0.005(2) 0.007(3) -0.009(3)
C11 0.041(4) 0.047(4) 0.026(3) -0.005(3) 0.000(3) 0.001(3)
C12 0.043(4) 0.046(4) 0.031(4) 0.007(3) -0.001(3) 0.012(3)
C13 0.047(4) 0.026(3) 0.032(3) 0.006(2) 0.006(3) 0.002(2)
C14 0.035(3) 0.023(3) 0.029(3) -0.001(2) 0.006(3) -0.001(2)
C15 0.034(3) 0.023(3) 0.028(3) -0.002(2) 0.012(3) -0.004(2)
C16 0.023(3) 0.025(3) 0.024(3) -0.001(2) -0.002(2) -0.001(2)
C17 0.045(4) 0.019(3) 0.032(3) 0.003(2) 0.007(3) -0.011(2)
C18 0.044(3) 0.016(2) 0.026(3) 0.004(2) -0.002(3) -0.003(2)
C19 0.025(3) 0.019(2) 0.021(3) 0.003(2) 0.002(2) -0.0025(19)
C20 0.029(3) 0.022(3) 0.024(3) -0.002(2) -0.001(2) 0.001(2)
C21 0.034(3) 0.016(2) 0.030(3) -0.001(2) -0.001(2) -0.005(2)
C22 0.034(3) 0.019(2) 0.027(3) 0.000(2) -0.004(3) -0.007(2)
C23 0.029(3) 0.025(3) 0.037(3) 0.008(2) -0.009(3) -0.001(2)
C24 0.029(3) 0.024(2) 0.024(3) 0.001(2) -0.005(2) -0.003(2)
C25 0.040(3) 0.020(2) 0.026(3) 0.001(2) -0.013(3) 0.002(2)
C26 0.037(3) 0.042(3) 0.021(3) -0.003(2) -0.003(3) 0.012(3)
C27 0.027(3) 0.044(3) 0.025(3) 0.007(3) -0.006(3) 0.002(2)
C28 0.041(3) 0.029(3) 0.023(3) 0.003(2) -0.010(3) -0.005(2)
C29 0.024(3) 0.026(3) 0.021(3) 0.002(2) -0.007(2) 0.001(2)
C30 0.030(3) 0.026(3) 0.025(3) 0.006(2) -0.006(2) 0.005(2)
N1 0.027(2) 0.018(2) 0.024(2) 0.0017(17) -0.002(2) 0.0043(17)
N2 0.025(2) 0.0135(18) 0.024(2) 0.0020(16) -0.0007(19) -0.0006(16)
N3 0.025(2) 0.019(2) 0.023(2) 0.0029(17) -0.0039(19) -0.0006(16)
N4 0.029(2) 0.018(2) 0.024(2) 0.0005(17) 0.004(2) 0.0025(17)
N5 0.030(2) 0.019(2) 0.028(3) -0.0002(18) 0.005(2) -0.0048(17)
N6 0.030(2) 0.0158(19) 0.023(2) 0.0011(16) 0.002(2) -0.0001(16)
N7 0.030(2) 0.0159(19) 0.018(2) 0.0011(16) -0.0001(19) 0.0008(16)
N8 0.029(2) 0.020(2) 0.024(3) 0.0027(17) -0.005(2) -0.0033(17)
P1 0.0394(9) 0.0259(7) 0.0282(9) -0.0001(6) 0.0024(7) -0.0042(6)
F1 0.052(3) 0.055(3) 0.091(4) -0.011(2) -0.009(2) -0.019(2)
F2 0.082(3) 0.062(3) 0.057(3) -0.020(2) 0.017(2) -0.041(2)
F3 0.080(3) 0.049(3) 0.094(4) 0.016(2) 0.002(3) 0.027(2)
F4 0.110(4) 0.119(4) 0.027(2) -0.014(2) 0.022(3) -0.037(3)
F5 0.065(3) 0.114(4) 0.038(3) 0.029(2) 0.003(2) -0.018(3)
F6 0.047(3) 0.045(3) 0.165(5) 0.004(3) 0.011(3) 0.006(2)
P2 0.0293(8) 0.0285(7) 0.0406(10) 0.0008(7) 0.0007(7) 0.0012(6)
F7 0.085(4) 0.100(4) 0.049(3) -0.018(3) 0.010(3) 0.005(3)
F8 0.079(3) 0.062(3) 0.116(4) 0.006(3) -0.034(3) 0.022(3)
F9 0.065(3) 0.087(4) 0.093(4) -0.009(3) 0.021(3) -0.034(3)
F10 0.126(5) 0.061(3) 0.084(4) 0.000(3) -0.016(3) 0.049(3)
F11 0.096(4) 0.104(4) 0.057(3) -0.035(3) -0.015(3) 0.012(3)
F12 0.043(3) 0.096(4) 0.146(5) -0.009(4) 0.012(3) -0.026(3)
N41 0.072(5) 0.050(4) 0.075(5) -0.004(4) -0.008(4) 0.010(3)
C41 0.039(4) 0.048(4) 0.043(4) 0.005(3) -0.005(3) -0.007(3)
C42 0.054(5) 0.058(4) 0.048(5) -0.007(4) 0.002(4) -0.007(3)
N51 0.108(7) 0.054(5) 0.078(5) -0.007(4) 0.018(5) 0.008(4)
C51 0.059(5) 0.047(4) 0.045(5) -0.003(3) -0.001(4) 0.010(3)
C52 0.082(6) 0.055(5) 0.062(6) -0.009(4) -0.009(5) 0.011(4)

loop_
_atom_type_symbol
_atom_type_description
_atom_type_scat_dispersion_real
_atom_type_scat_dispersion_imag
_atom_type_scat_source
C C 0.0033 0.0016 'International Tables Vol C Tables 4.2.6.8 and 6.1.1.4'
H H 0.0000 0.0000 'International Tables Vol C Tables 4.2.6.8 and 6.1.1.4'
N N 0.0061 0.0033 'International Tables Vol C Tables 4.2.6.8 and 6.1.1.4'
F F 0.0171 0.0103 'International Tables Vol C Tables 4.2.6.8 and 6.1.1.4'
P P 0.1023 0.0942 'International Tables Vol C Tables 4.2.6.8 and 6.1.1.4'
Au Au -2.0133 8.8022 'International Tables Vol C Tables 4.2.6.8 and 6.1.1.4'

loop_
_geom_angle_atom_site_label_1
_geom_angle_atom_site_label_2
_geom_angle_atom_site_label_3
_geom_angle
C1 Au1 C20 160.4(2)
C1 Au1 Au2 97.44(14)
C20 Au1 Au2 94.93(15)
C5 Au2 C16 160.8(2)
C5 Au2 Au1 98.37(15)
C16 Au2 Au1 99.64(15)
N2 C1 N1 105.9(4)
N2 C1 Au1 134.9(4)
N1 C1 Au1 119.2(4)
C3 C2 N1 108.1(4)
C2 C3 N2 106.7(4)
N2 C4 N3 111.8(4)
N4 C5 N3 104.4(4)
N4 C5 Au2 118.9(4)
N3 C5 Au2 136.6(4)
C7 C6 N3 106.4(4)
C6 C7 N4 107.4(5)
N4 C8 C9 112.8(4)
C14 C9 C10 116.9(5)
C14 C9 C8 126.0(5)
C10 C9 C8 117.1(5)
C11 C10 C9 122.1(5)
C12 C11 C10 119.3(6)
C11 C12 C13 120.8(6)
C12 C13 C14 120.5(5)
C13 C14 C9 120.4(5)
C13 C14 C15 116.5(5)
C9 C14 C15 123.1(5)
N5 C15 C14 111.8(4)
N5 C16 N6 106.0(4)
N5 C16 Au2 119.0(4)
N6 C16 Au2 134.8(4)
C18 C17 N5 107.6(5)
C17 C18 N6 106.2(4)
N6 C19 N7 111.4(4)
N8 C20 N7 105.5(4)
N8 C20 Au1 119.0(4)
N7 C20 Au1 135.4(4)
C22 C21 N7 106.9(4)
C21 C22 N8 106.9(5)
N8 C23 C24 113.3(5)
C25 C24 C29 118.2(5)
C25 C24 C23 117.0(5)
C29 C24 C23 124.8(5)
C26 C25 C24 122.2(5)
C25 C26 C27 119.8(5)
C26 C27 C28 119.5(6)
C27 C28 C29 121.4(5)
C28 C29 C24 118.9(5)
C28 C29 C30 117.2(5)
C24 C29 C30 123.9(5)
N1 C30 C29 113.1(4)
C1 N1 C2 109.6(4)
C1 N1 C30 123.8(4)
C2 N1 C30 125.9(4)
C1 N2 C3 109.7(4)
C1 N2 C4 124.0(4)
C3 N2 C4 126.0(4)
C5 N3 C6 111.2(4)
C5 N3 C4 123.4(4)
C6 N3 C4 125.3(4)
C5 N4 C7 110.5(4)
C5 N4 C8 124.3(4)
C7 N4 C8 125.2(4)
C16 N5 C17 110.2(4)
C16 N5 C15 124.1(4)
C17 N5 C15 125.7(4)
C16 N6 C18 110.0(4)
C16 N6 C19 124.1(4)
C18 N6 C19 125.7(4)
C20 N7 C21 109.9(4)
C20 N7 C19 124.3(4)
C21 N7 C19 125.4(4)
C20 N8 C22 110.7(4)
C20 N8 C23 124.1(4)
C22 N8 C23 125.1(4)
F3 P1 F4 91.5(3)
F3 P1 F2 91.5(3)
F4 P1 F2 90.3(2)
F3 P1 F6 178.5(3)
F4 P1 F6 90.0(3)
F2 P1 F6 88.8(3)
F3 P1 F5 88.8(3)
F4 P1 F5 179.5(3)
F2 P1 F5 90.1(2)
F6 P1 F5 89.7(3)
F3 P1 F1 90.5(3)
F4 P1 F1 90.4(3)
F2 P1 F1 177.8(3)
F6 P1 F1 89.1(2)
F5 P1 F1 89.2(3)
F11 P2 F12 89.3(3)
F11 P2 F8 90.3(3)
F12 P2 F8 90.9(3)
F11 P2 F9 90.4(3)
F12 P2 F9 179.4(3)
F8 P2 F9 88.6(3)
F11 P2 F7 178.9(3)
F12 P2 F7 91.6(3)
F8 P2 F7 90.4(3)
F9 P2 F7 88.8(3)
F11 P2 F10 90.6(3)
F12 P2 F10 90.3(3)
F8 P2 F10 178.5(3)
F9 P2 F10 90.2(3)
F7 P2 F10 88.7(3)
N41 C41 C42 178.1(8)
N51 C51 C52 179.4(10)

loop_
_geom_bond_atom_site_label_1
_geom_bond_atom_site_label_2
_geom_bond_distance
Au1 C1 2.019(5)
Au1 C20 2.023(5)
Au1 Au2 3.0737(3)
Au2 C5 2.005(5)
Au2 C16 2.023(5)
C1 N2 1.354(6)
C1 N1 1.355(6)
C2 C3 1.332(7)
C2 N1 1.379(6)
C3 N2 1.394(6)
C4 N2 1.445(6)
C4 N3 1.448(7)
C5 N4 1.354(6)
C5 N3 1.359(6)
C6 C7 1.337(8)
C6 N3 1.382(6)
C7 N4 1.386(6)
C8 N4 1.478(6)
C8 C9 1.508(7)
C9 C14 1.412(7)
C9 C10 1.414(8)
C10 C11 1.381(8)
C11 C12 1.371(9)
C12 C13 1.383(9)
C13 C14 1.387(8)
C14 C15 1.530(8)
C15 N5 1.475(6)
C16 N5 1.342(7)
C16 N6 1.349(6)
C17 C18 1.337(8)
C17 N5 1.385(6)
C18 N6 1.400(6)
C19 N6 1.440(6)
C19 N7 1.448(6)
C20 N8 1.339(7)
C20 N7 1.355(6)
C21 C22 1.341(7)
C21 N7 1.382(6)
C22 N8 1.377(6)
C23 N8 1.490(6)
C23 C24 1.491(8)
C24 C25 1.405(8)
C24 C29 1.413(7)
C25 C26 1.374(8)
C26 C27 1.381(8)
C27 C28 1.397(8)
C28 C29 1.397(8)
C29 C30 1.513(7)
C30 N1 1.485(7)
P1 F3 1.557(4)
P1 F4 1.565(4)
P1 F2 1.570(4)
P1 F6 1.586(4)
P1 F5 1.589(4)
P1 F1 1.590(4)
P2 F11 1.560(5)
P2 F12 1.561(5)
P2 F8 1.563(5)
P2 F9 1.575(5)
P2 F7 1.578(5)
P2 F10 1.580(4)
N41 C41 1.123(8)
C41 C42 1.456(9)
N51 C51 1.128(9)
C51 C52 1.454(10)
